data_4023108
loop_
_publ_author_name
'Hongwei Yang'
'Hongsong Wang'
'Chengjian Zhu'

_publ_section_title
;
 Enantioselective Pinacol Coupling of Aryl Aldehydes
 Catalyzed by Chiral Salan-Mo(IV) Complexes
;
_journal_name_full 'Journal of Organic Chemistry'
_journal_page_first 10029
_journal_page_last 10034
_journal_paper_doi 10.1021/jo701842r
_journal_volume 72
_journal_year 2007
_chemical_absolute_configuration unk
_chemical_formula_moiety 'C44 H58 Mo N2 O4'
_chemical_formula_sum 'C44 H58 Mo N2 O4'
_chemical_formula_weight 774.86
_chemical_name_systematic
; 
 ? 
;
_space_group_IT_number 19
_symmetry_cell_setting orthorhombic
_symmetry_space_group_name_Hall 'P 2ac 2ab'
_symmetry_space_group_name_H-M 'P 21 21 21'
_atom_sites_solution_hydrogens geom
_atom_sites_solution_primary direct
_atom_sites_solution_secondary difmap
_audit_creation_method SHELXL-97
_cell_angle_alpha 90.00
_cell_angle_beta 90.00
_cell_angle_gamma 90.00
_cell_formula_units_Z 4
_cell_length_a 9.3625(6)
_cell_length_b 15.8704(10)
_cell_length_c 29.0242(19)
_cell_measurement_reflns_used 5011
_cell_measurement_temperature 291(2)
_cell_measurement_theta_max 20.99
_cell_measurement_theta_min 2.46
_cell_volume 4312.6(5)
_computing_cell_refinement SMART
_computing_data_collection 'SMART (Bruker, 2000)'
_computing_data_reduction 'SAINT (Bruker, 2000)'
_computing_molecular_graphics SHELXTL
_computing_publication_material SHELXTL
_computing_structure_refinement SHELXTL
_computing_structure_solution 'SHELXTL (Bruker, 2000)'
_diffrn_ambient_temperature 291(2)
_diffrn_measured_fraction_theta_full 0.998
_diffrn_measured_fraction_theta_max 0.998
_diffrn_measurement_device_type 'Bruker Smart Apex CCD'
_diffrn_measurement_method 'phi and omega scans'
_diffrn_radiation_monochromator graphite
_diffrn_radiation_source 'sealed tube'
_diffrn_radiation_type MoK\a
_diffrn_radiation_wavelength 0.71073
_diffrn_reflns_av_R_equivalents 0.0602
_diffrn_reflns_av_sigmaI/netI 0.0786
_diffrn_reflns_limit_h_max 11
_diffrn_reflns_limit_h_min -11
_diffrn_reflns_limit_k_max 13
_diffrn_reflns_limit_k_min -19
_diffrn_reflns_limit_l_max 35
_diffrn_reflns_limit_l_min -35
_diffrn_reflns_number 23783
_diffrn_reflns_theta_full 26.00
_diffrn_reflns_theta_max 26.00
_diffrn_reflns_theta_min 1.90
_exptl_absorpt_coefficient_mu 0.344
_exptl_absorpt_correction_T_max 0.92
_exptl_absorpt_correction_T_min 0.90
_exptl_absorpt_correction_type multi-scan
_exptl_absorpt_process_details '(SADABS; Bruker, 2000)'
_exptl_crystal_density_diffrn 1.193
_exptl_crystal_density_method 'not measured'
_exptl_crystal_F_000 1640
_exptl_crystal_size_max 0.32
_exptl_crystal_size_mid 0.26
_exptl_crystal_size_min 0.24
_refine_diff_density_max 0.327
_refine_diff_density_min -0.832
_refine_diff_density_rms 0.067
_refine_ls_abs_structure_details 'Flack H D (1983), Acta Cryst. A39, 876-881'
_refine_ls_abs_structure_Flack 0.05(4)
_refine_ls_extinction_method none
_refine_ls_goodness_of_fit_ref 1.027
_refine_ls_hydrogen_treatment constr
_refine_ls_matrix_type full
_refine_ls_number_parameters 472
_refine_ls_number_reflns 8450
_refine_ls_number_restraints 0
_refine_ls_restrained_S_all 1.027
_refine_ls_R_factor_all 0.0743
_refine_ls_R_factor_gt 0.0615
_refine_ls_shift/su_max 0.000
_refine_ls_shift/su_mean 0.000
_refine_ls_structure_factor_coef Fsqd
_refine_ls_weighting_details 'calc w=1/[\s^2^(Fo^2^)+(0.06P)^2^+1.77P] where P=(Fo^2^+2Fc^2^)/3'
_refine_ls_weighting_scheme calc
_refine_ls_wR_factor_gt 0.1267
_refine_ls_wR_factor_ref 0.1299
_reflns_number_gt 6824
_reflns_number_total 8450
_reflns_threshold_expression >2sigma(I)
_cod_data_source_file jo701842r-File002.cif
_cod_data_source_block h
_cod_depositor_comments
;
The following automatic conversions were performed:
'_symmetry_cell_setting' value 'Orthorhombic' changed to 'orthorhombic'
according to '/home/saulius/struct/CIF-dictionaries/cif_core.dic'
dictionary named 'cif_core.dic' version 2.4.1 from 2010-06-29.

Automatic conversion script
Id: cif_fix_enum 1527 2010-12-29 10:47:43Z saulius 
;
_cod_database_code 4023108

loop_
_symmetry_equiv_pos_as_xyz
'x, y, z'
'-x+1/2, -y, z+1/2'
'-x, y+1/2, -z+1/2'
'x+1/2, -y+1/2, -z'

loop_
_atom_site_label
_atom_site_type_symbol
_atom_site_fract_x
_atom_site_fract_y
_atom_site_fract_z
_atom_site_U_iso_or_equiv
_atom_site_adp_type
_atom_site_occupancy
_atom_site_symmetry_multiplicity
_atom_site_calc_flag
_atom_site_refinement_flags
C1 C 0.5381(6) 0.1632(3) 0.15044(14) 0.0329(9) Uani 1 1 d .
C2 C 0.5743(6) 0.1396(3) 0.10594(16) 0.0478(13) Uani 1 1 d .
H2 H 0.6294 0.1758 0.0881 0.057 Uiso 1 1 calc R
C3 C 0.5316(6) 0.0656(4) 0.08784(16) 0.0500(12) Uani 1 1 d .
H3 H 0.5618 0.0492 0.0587 0.060 Uiso 1 1 calc R
C4 C 0.4431(6) 0.0149(3) 0.11315(19) 0.0480(13) Uani 1 1 d .
H4 H 0.4095 -0.0353 0.1007 0.058 Uiso 1 1 calc R
C5 C 0.4040(7) 0.0377(4) 0.15638(18) 0.0543(15) Uani 1 1 d .
H5 H 0.3498 0.0007 0.1740 0.065 Uiso 1 1 calc R
C6 C 0.4417(7) 0.1119(3) 0.17425(17) 0.0503(13) Uani 1 1 d .
H6 H 0.4041 0.1294 0.2023 0.060 Uiso 1 1 calc R
C7 C 0.5897(5) 0.2486(3) 0.16999(16) 0.0392(11) Uani 1 1 d .
H7 H 0.6596 0.2719 0.1483 0.047 Uiso 1 1 calc R
C8 C 0.6626(5) 0.2412(3) 0.21717(16) 0.0358(10) Uani 1 1 d .
H8 H 0.5917 0.2231 0.2399 0.043 Uiso 1 1 calc R
C9 C 0.7892(5) 0.1828(3) 0.21953(14) 0.0343(10) Uani 1 1 d .
C10 C 0.9043(5) 0.1923(3) 0.18973(18) 0.0424(12) Uani 1 1 d .
H10 H 0.8992 0.2307 0.1656 0.051 Uiso 1 1 calc R
C11 C 1.0270(6) 0.1443(3) 0.19599(17) 0.0503(14) Uani 1 1 d .
H11 H 1.1040 0.1507 0.1761 0.060 Uiso 1 1 calc R
C12 C 1.0346(6) 0.0869(3) 0.23206(16) 0.0470(12) Uani 1 1 d .
H12 H 1.1167 0.0548 0.2362 0.056 Uiso 1 1 calc R
C13 C 0.9195(6) 0.0774(4) 0.26186(18) 0.0533(15) Uani 1 1 d .
H13 H 0.9246 0.0390 0.2860 0.064 Uiso 1 1 calc R
C14 C 0.7968(6) 0.1254(3) 0.25560(17) 0.0496(13) Uani 1 1 d .
H14 H 0.7198 0.1190 0.2755 0.059 Uiso 1 1 calc R
C15 C 0.6301(6) 0.4153(3) 0.10910(17) 0.0433(12) Uani 1 1 d .
C16 C 0.7296(6) 0.4436(4) 0.07484(18) 0.0514(13) Uani 1 1 d .
C17 C 0.6958(6) 0.4274(3) 0.03047(16) 0.0441(11) Uani 1 1 d .
H17 H 0.7606 0.4441 0.0080 0.053 Uiso 1 1 calc R
C18 C 0.5752(6) 0.3888(4) 0.01629(18) 0.0502(13) Uani 1 1 d .
C19 C 0.4828(5) 0.3572(3) 0.04940(16) 0.0412(11) Uani 1 1 d .
H19 H 0.4029 0.3266 0.0403 0.049 Uiso 1 1 calc R
C20 C 0.5081(5) 0.3706(3) 0.09603(16) 0.0367(11) Uani 1 1 d .
C21 C 0.4044(5) 0.3328(4) 0.12987(18) 0.0431(12) Uani 1 1 d .
H21A H 0.3282 0.3729 0.1356 0.052 Uiso 1 1 calc R
H21B H 0.3621 0.2829 0.1163 0.052 Uiso 1 1 calc R
C22 C 0.5432(7) 0.3722(4) -0.03585(18) 0.0550(13) Uani 1 1 d .
C23 C 0.4091(6) 0.3220(4) -0.0438(2) 0.0640(18) Uani 1 1 d .
H23A H 0.3293 0.3508 -0.0303 0.096 Uiso 1 1 calc R
H23B H 0.4190 0.2673 -0.0300 0.096 Uiso 1 1 calc R
H23C H 0.3934 0.3157 -0.0763 0.096 Uiso 1 1 calc R
C24 C 0.6646(6) 0.3230(4) -0.0581(2) 0.0583(16) Uani 1 1 d .
H24A H 0.6592 0.3287 -0.0910 0.087 Uiso 1 1 calc R
H24B H 0.6568 0.2645 -0.0499 0.087 Uiso 1 1 calc R
H24C H 0.7545 0.3446 -0.0474 0.087 Uiso 1 1 calc R
C25 C 0.5306(7) 0.4572(4) -0.05972(19) 0.0644(17) Uani 1 1 d .
H25A H 0.6234 0.4826 -0.0620 0.097 Uiso 1 1 calc R
H25B H 0.4686 0.4932 -0.0422 0.097 Uiso 1 1 calc R
H25C H 0.4917 0.4494 -0.0900 0.097 Uiso 1 1 calc R
C26 C 0.8757(6) 0.4827(4) 0.09022(19) 0.0555(15) Uani 1 1 d .
C27 C 0.9669(7) 0.5030(4) 0.04886(19) 0.0560(14) Uani 1 1 d .
H27A H 1.0535 0.5298 0.0588 0.084 Uiso 1 1 calc R
H27B H 0.9156 0.5401 0.0287 0.084 Uiso 1 1 calc R
H27C H 0.9897 0.4519 0.0328 0.084 Uiso 1 1 calc R
C28 C 0.8477(7) 0.5643(5) 0.1169(2) 0.0721(17) Uani 1 1 d .
H28A H 0.9370 0.5885 0.1263 0.108 Uiso 1 1 calc R
H28B H 0.7909 0.5521 0.1436 0.108 Uiso 1 1 calc R
H28C H 0.7977 0.6034 0.0975 0.108 Uiso 1 1 calc R
C29 C 0.9571(7) 0.4227(4) 0.12114(19) 0.0598(14) Uani 1 1 d .
H29A H 0.9656 0.3690 0.1062 0.090 Uiso 1 1 calc R
H29B H 0.9067 0.4161 0.1497 0.090 Uiso 1 1 calc R
H29C H 1.0506 0.4451 0.1271 0.090 Uiso 1 1 calc R
C30 C 0.4933(5) 0.3410(3) 0.30273(15) 0.0347(11) Uani 1 1 d .
C31 C 0.6372(5) 0.3154(3) 0.31168(17) 0.0389(11) Uani 1 1 d .
C32 C 0.6718(5) 0.2760(3) 0.35116(17) 0.0408(12) Uani 1 1 d .
H32 H 0.7669 0.2622 0.3566 0.049 Uiso 1 1 calc R
C33 C 0.5716(5) 0.2553(3) 0.38374(18) 0.0446(12) Uani 1 1 d .
C34 C 0.4271(5) 0.2785(3) 0.3757(2) 0.0464(13) Uani 1 1 d .
H34 H 0.3571 0.2652 0.3972 0.056 Uiso 1 1 calc R
C35 C 0.3909(5) 0.3212(3) 0.3355(2) 0.0435(12) Uani 1 1 d .
C36 C 0.7514(5) 0.3371(3) 0.27695(15) 0.0353(11) Uani 1 1 d .
H36A H 0.7806 0.3950 0.2821 0.042 Uiso 1 1 calc R
H36B H 0.8337 0.3016 0.2828 0.042 Uiso 1 1 calc R
C37 C 0.6101(6) 0.2104(4) 0.4260(2) 0.0553(15) Uani 1 1 d .
C38 C 0.5919(6) 0.1157(3) 0.4216(2) 0.0554(15) Uani 1 1 d .
H38A H 0.6478 0.0956 0.3961 0.083 Uiso 1 1 calc R
H38B H 0.4930 0.1028 0.4164 0.083 Uiso 1 1 calc R
H38C H 0.6234 0.0888 0.4494 0.083 Uiso 1 1 calc R
C39 C 0.7643(7) 0.2172(4) 0.44200(19) 0.0572(16) Uani 1 1 d .
H39A H 0.7819 0.2731 0.4534 0.086 Uiso 1 1 calc R
H39B H 0.8270 0.2058 0.4166 0.086 Uiso 1 1 calc R
H39C H 0.7814 0.1771 0.4661 0.086 Uiso 1 1 calc R
C40 C 0.5264(8) 0.2327(4) 0.4690(2) 0.0683(18) Uani 1 1 d .
H40A H 0.5819 0.2188 0.4957 0.103 Uiso 1 1 calc R
H40B H 0.4387 0.2013 0.4694 0.103 Uiso 1 1 calc R
H40C H 0.5057 0.2919 0.4689 0.103 Uiso 1 1 calc R
C41 C 0.2293(6) 0.3435(3) 0.32652(17) 0.0440(12) Uani 1 1 d .
C42 C 0.1351(6) 0.3139(4) 0.36658(19) 0.0519(14) Uani 1 1 d .
H42A H 0.1681 0.3390 0.3947 0.078 Uiso 1 1 calc R
H42B H 0.1403 0.2537 0.3691 0.078 Uiso 1 1 calc R
H42C H 0.0380 0.3305 0.3610 0.078 Uiso 1 1 calc R
C43 C 0.2174(6) 0.4396(4) 0.3246(2) 0.0621(15) Uani 1 1 d .
H43A H 0.1190 0.4553 0.3211 0.093 Uiso 1 1 calc R
H43B H 0.2713 0.4604 0.2989 0.093 Uiso 1 1 calc R
H43C H 0.2543 0.4633 0.3526 0.093 Uiso 1 1 calc R
C44 C 0.1780(6) 0.3004(4) 0.28297(19) 0.0547(14) Uani 1 1 d .
H44A H 0.0890 0.3249 0.2734 0.082 Uiso 1 1 calc R
H44B H 0.1647 0.2414 0.2888 0.082 Uiso 1 1 calc R
H44C H 0.2477 0.3077 0.2591 0.082 Uiso 1 1 calc R
Mo1 Mo 0.54402(4) 0.43409(3) 0.210842(14) 0.03938(11) Uani 1 1 d .
N1 N 0.4700(4) 0.3098(2) 0.17389(14) 0.0402(9) Uani 1 1 d .
H1 H 0.4011 0.2858 0.1917 0.048 Uiso 1 1 calc R
N2 N 0.7117(4) 0.3281(3) 0.22916(14) 0.0380(9) Uani 1 1 d .
H2A H 0.7914 0.3386 0.2121 0.046 Uiso 1 1 calc R
O1 O 0.6581(4) 0.4328(3) 0.15377(11) 0.0485(8) Uani 1 1 d .
O2 O 0.4603(4) 0.3821(2) 0.26353(10) 0.0440(8) Uani 1 1 d .
O3 O 0.6481(4) 0.5083(2) 0.23633(12) 0.0455(9) Uani 1 1 d .
O4 O 0.3954(4) 0.4818(2) 0.19076(12) 0.0485(9) Uani 1 1 d .

loop_
_atom_site_aniso_label
_atom_site_aniso_U_11
_atom_site_aniso_U_22
_atom_site_aniso_U_33
_atom_site_aniso_U_23
_atom_site_aniso_U_13
_atom_site_aniso_U_12
C1 0.036(2) 0.025(2) 0.039(2) 0.0001(16) 0.006(2) 0.009(2)
C2 0.055(3) 0.051(3) 0.037(3) 0.000(2) 0.003(2) -0.010(3)
C3 0.047(3) 0.056(3) 0.047(2) -0.023(3) 0.000(2) 0.001(3)
C4 0.038(3) 0.040(3) 0.066(3) -0.002(2) -0.029(3) 0.002(2)
C5 0.063(4) 0.060(4) 0.040(3) 0.013(2) -0.005(3) -0.016(3)
C6 0.065(4) 0.044(3) 0.042(3) -0.004(2) 0.002(3) -0.002(3)
C7 0.043(3) 0.041(3) 0.034(2) -0.004(2) 0.006(2) 0.018(2)
C8 0.033(2) 0.038(2) 0.037(3) -0.010(2) 0.002(2) 0.0026(19)
C9 0.038(2) 0.043(3) 0.022(2) -0.0013(18) -0.0095(18) -0.0050(19)
C10 0.028(2) 0.044(3) 0.055(3) -0.004(2) 0.003(2) 0.008(2)
C11 0.053(3) 0.048(3) 0.050(3) -0.018(2) -0.010(2) 0.032(3)
C12 0.043(3) 0.055(3) 0.043(2) -0.007(2) -0.014(2) 0.022(3)
C13 0.063(4) 0.054(3) 0.044(3) -0.013(2) -0.016(2) 0.024(3)
C14 0.057(3) 0.054(3) 0.037(3) 0.012(2) -0.016(2) 0.014(3)
C15 0.054(3) 0.032(3) 0.044(3) 0.004(2) -0.002(2) 0.005(2)
C16 0.062(3) 0.048(3) 0.044(3) -0.002(3) 0.005(2) -0.013(3)
C17 0.055(3) 0.035(3) 0.042(2) 0.004(2) -0.009(2) 0.003(3)
C18 0.052(4) 0.053(3) 0.046(3) -0.001(2) -0.004(2) 0.009(3)
C19 0.031(3) 0.052(3) 0.041(2) -0.002(2) -0.014(2) 0.004(2)
C20 0.042(3) 0.030(2) 0.038(2) -0.0066(19) -0.0026(19) 0.0043(19)
C21 0.015(2) 0.054(3) 0.060(3) 0.007(3) -0.001(2) 0.004(2)
C22 0.049(3) 0.070(4) 0.046(3) -0.003(3) -0.004(3) 0.007(3)
C23 0.058(4) 0.060(4) 0.074(4) -0.022(3) -0.024(3) -0.003(3)
C24 0.056(4) 0.054(4) 0.065(4) -0.024(3) -0.007(3) 0.013(3)
C25 0.058(4) 0.084(5) 0.051(3) 0.008(3) -0.009(3) 0.010(3)
C26 0.058(4) 0.053(3) 0.055(3) -0.004(3) 0.012(3) -0.036(3)
C27 0.048(3) 0.062(3) 0.058(3) -0.002(3) 0.019(3) -0.020(3)
C28 0.056(3) 0.083(4) 0.078(4) -0.016(4) -0.013(3) -0.018(4)
C29 0.055(3) 0.059(3) 0.065(3) -0.012(3) -0.002(3) -0.001(3)
C30 0.037(3) 0.038(2) 0.030(2) -0.0150(18) -0.0094(17) 0.0033(18)
C31 0.033(3) 0.047(3) 0.038(2) -0.006(2) -0.003(2) 0.000(2)
C32 0.033(3) 0.043(3) 0.046(3) -0.002(2) -0.005(2) 0.015(2)
C33 0.032(3) 0.054(3) 0.048(3) 0.013(2) -0.005(2) 0.010(2)
C34 0.034(3) 0.045(3) 0.061(3) 0.003(2) 0.006(2) 0.003(2)
C35 0.037(3) 0.032(3) 0.061(3) 0.009(2) 0.004(2) 0.005(2)
C36 0.022(2) 0.044(3) 0.039(3) -0.011(2) -0.0075(18) 0.0081(19)
C37 0.055(3) 0.056(3) 0.054(3) 0.030(3) 0.000(3) 0.016(3)
C38 0.046(3) 0.047(3) 0.073(4) 0.015(3) -0.005(3) -0.026(3)
C39 0.073(4) 0.054(3) 0.045(3) 0.015(3) -0.025(3) -0.019(3)
C40 0.068(4) 0.062(4) 0.075(4) 0.013(3) 0.020(4) 0.022(3)
C41 0.050(3) 0.047(3) 0.034(2) 0.004(2) 0.002(2) 0.010(2)
C42 0.046(3) 0.059(3) 0.050(3) 0.016(3) 0.018(3) 0.007(3)
C43 0.054(3) 0.063(4) 0.069(4) 0.016(3) 0.013(3) 0.014(3)
C44 0.065(4) 0.058(3) 0.041(3) -0.006(3) -0.009(3) -0.025(3)
Mo1 0.03542(19) 0.0418(2) 0.04089(19) -0.0068(2) -0.00070(19) 0.0031(2)
N1 0.0200(19) 0.045(2) 0.056(2) -0.0057(18) -0.0080(19) 0.0053(18)
N2 0.0224(19) 0.046(2) 0.045(2) -0.0088(18) -0.0001(16) -0.0046(17)
O1 0.0400(18) 0.062(2) 0.0433(17) -0.001(2) -0.0035(14) -0.011(2)
O2 0.0340(17) 0.059(2) 0.0388(17) 0.0059(15) -0.0037(16) 0.0072(18)
O3 0.0363(19) 0.049(2) 0.052(2) -0.0129(17) 0.0001(16) -0.0048(16)
O4 0.049(2) 0.050(2) 0.0463(19) 0.0151(17) -0.0046(16) 0.0173(17)

loop_
_atom_type_symbol
_atom_type_description
_atom_type_scat_dispersion_real
_atom_type_scat_dispersion_imag
_atom_type_scat_source
C C 0.0033 0.0016 'International Tables Vol C Tables 4.2.6.8 and 6.1.1.4'
H H 0.0000 0.0000 'International Tables Vol C Tables 4.2.6.8 and 6.1.1.4'
N N 0.0061 0.0033 'International Tables Vol C Tables 4.2.6.8 and 6.1.1.4'
O O 0.0106 0.0060 'International Tables Vol C Tables 4.2.6.8 and 6.1.1.4'
Mo Mo -1.6832 0.6857 'International Tables Vol C Tables 4.2.6.8 and 6.1.1.4'

loop_
_geom_angle_atom_site_label_1
_geom_angle_atom_site_label_2
_geom_angle_atom_site_label_3
_geom_angle
C2 C1 C6 117.5(4)
C2 C1 C7 120.1(4)
C6 C1 C7 122.0(4)
C3 C2 C1 121.8(5)
C3 C2 H2 119.1
C1 C2 H2 119.1
C2 C3 C4 118.8(5)
C2 C3 H3 120.6
C4 C3 H3 120.6
C5 C4 C3 120.2(5)
C5 C4 H4 119.9
C3 C4 H4 119.9
C6 C5 C4 121.6(5)
C6 C5 H5 119.2
C4 C5 H5 119.2
C5 C6 C1 119.5(5)
C5 C6 H6 120.3
C1 C6 H6 120.3
N1 C7 C8 108.5(4)
N1 C7 C1 111.4(4)
C8 C7 C1 113.5(4)
N1 C7 H7 107.7
C8 C7 H7 107.7
C1 C7 H7 107.7
N2 C8 C9 108.4(4)
N2 C8 C7 105.9(4)
C9 C8 C7 116.0(4)
N2 C8 H8 108.8
C9 C8 H8 108.8
C7 C8 H8 108.8
C10 C9 C14 120.0(5)
C10 C9 C8 121.0(4)
C14 C9 C8 118.6(4)
C9 C10 C11 120.0(5)
C9 C10 H10 120.0
C11 C10 H10 120.0
C10 C11 C12 120.0(5)
C10 C11 H11 120.0
C12 C11 H11 120.0
C11 C12 C13 120.0(5)
C11 C12 H12 120.0
C13 C12 H12 120.0
C14 C13 C12 120.0(5)
C14 C13 H13 120.0
C12 C13 H13 120.0
C13 C14 C9 120.0(5)
C13 C14 H14 120.0
C9 C14 H14 120.0
O1 C15 C20 121.6(5)
O1 C15 C16 118.3(5)
C20 C15 C16 120.1(5)
C17 C16 C15 116.7(5)
C17 C16 C26 123.5(5)
C15 C16 C26 119.6(5)
C18 C17 C16 125.0(5)
C18 C17 H17 117.5
C16 C17 H17 117.5
C17 C18 C19 118.4(5)
C17 C18 C22 122.1(5)
C19 C18 C22 119.3(5)
C18 C19 C20 120.8(5)
C18 C19 H19 119.6
C20 C19 H19 119.6
C19 C20 C15 118.8(5)
C19 C20 C21 117.6(4)
C15 C20 C21 123.5(4)
N1 C21 C20 113.5(4)
N1 C21 H21A 108.9
C20 C21 H21A 108.9
N1 C21 H21B 108.9
C20 C21 H21B 108.9
H21A C21 H21B 107.7
C23 C22 C25 109.6(5)
C23 C22 C24 106.6(5)
C25 C22 C24 108.6(5)
C23 C22 C18 113.4(5)
C25 C22 C18 107.9(5)
C24 C22 C18 110.7(5)
C22 C23 H23A 109.5
C22 C23 H23B 109.5
H23A C23 H23B 109.5
C22 C23 H23C 109.5
H23A C23 H23C 109.5
H23B C23 H23C 109.5
C22 C24 H24A 109.5
C22 C24 H24B 109.5
H24A C24 H24B 109.5
C22 C24 H24C 109.5
H24A C24 H24C 109.5
H24B C24 H24C 109.5
C22 C25 H25A 109.5
C22 C25 H25B 109.5
H25A C25 H25B 109.5
C22 C25 H25C 109.5
H25A C25 H25C 109.5
H25B C25 H25C 109.5
C27 C26 C29 108.7(5)
C27 C26 C28 108.6(5)
C29 C26 C28 108.5(5)
C27 C26 C16 110.6(5)
C29 C26 C16 111.1(5)
C28 C26 C16 109.2(5)
C26 C27 H27A 109.5
C26 C27 H27B 109.5
H27A C27 H27B 109.5
C26 C27 H27C 109.5
H27A C27 H27C 109.5
H27B C27 H27C 109.5
C26 C28 H28A 109.5
C26 C28 H28B 109.5
H28A C28 H28B 109.5
C26 C28 H28C 109.5
H28A C28 H28C 109.5
H28B C28 H28C 109.5
C26 C29 H29A 109.5
C26 C29 H29B 109.5
H29A C29 H29B 109.5
C26 C29 H29C 109.5
H29A C29 H29C 109.5
H29B C29 H29C 109.5
O2 C30 C35 122.1(4)
O2 C30 C31 120.4(4)
C35 C30 C31 117.5(5)
C32 C31 C30 120.9(5)
C32 C31 C36 120.3(4)
C30 C31 C36 118.7(4)
C31 C32 C33 122.2(5)
C31 C32 H32 118.9
C33 C32 H32 118.9
C32 C33 C34 118.4(5)
C32 C33 C37 121.7(5)
C34 C33 C37 119.8(5)
C35 C34 C33 119.7(5)
C35 C34 H34 120.2
C33 C34 H34 120.2
C30 C35 C34 121.2(5)
C30 C35 C41 120.0(4)
C34 C35 C41 118.8(4)
N2 C36 C31 115.9(4)
N2 C36 H36A 108.3
C31 C36 H36A 108.3
N2 C36 H36B 108.3
C31 C36 H36B 108.3
H36A C36 H36B 107.4
C33 C37 C40 116.7(5)
C33 C37 C38 112.5(5)
C40 C37 C38 104.1(5)
C33 C37 C39 117.0(5)
C40 C37 C39 103.0(5)
C38 C37 C39 101.7(4)
C37 C38 H38A 109.5
C37 C38 H38B 109.5
H38A C38 H38B 109.5
C37 C38 H38C 109.5
H38A C38 H38C 109.5
H38B C38 H38C 109.5
C37 C39 H39A 109.5
C37 C39 H39B 109.5
H39A C39 H39B 109.5
C37 C39 H39C 109.5
H39A C39 H39C 109.5
H39B C39 H39C 109.5
C37 C40 H40A 109.5
C37 C40 H40B 109.5
H40A C40 H40B 109.5
C37 C40 H40C 109.5
H40A C40 H40C 109.5
H40B C40 H40C 109.5
C44 C41 C43 113.4(5)
C44 C41 C42 108.2(5)
C43 C41 C42 106.9(4)
C44 C41 C35 109.9(5)
C43 C41 C35 107.5(5)
C42 C41 C35 111.0(4)
C41 C42 H42A 109.5
C41 C42 H42B 109.5
H42A C42 H42B 109.5
C41 C42 H42C 109.5
H42A C42 H42C 109.5
H42B C42 H42C 109.5
C41 C43 H43A 109.5
C41 C43 H43B 109.5
H43A C43 H43B 109.5
C41 C43 H43C 109.5
H43A C43 H43C 109.5
H43B C43 H43C 109.5
C41 C44 H44A 109.5
C41 C44 H44B 109.5
H44A C44 H44B 109.5
C41 C44 H44C 109.5
H44A C44 H44C 109.5
H44B C44 H44C 109.5
O4 Mo1 O3 108.21(19)
O4 Mo1 O2 97.59(16)
O3 Mo1 O2 100.74(16)
O4 Mo1 O1 99.28(16)
O3 Mo1 O1 93.58(16)
O2 Mo1 O1 153.20(16)
O4 Mo1 N1 88.60(16)
O3 Mo1 N1 161.86(16)
O2 Mo1 N1 83.21(15)
O1 Mo1 N1 76.55(16)
O4 Mo1 N2 160.97(16)
O3 Mo1 N2 90.81(16)
O2 Mo1 N2 77.57(15)
O1 Mo1 N2 79.71(15)
N1 Mo1 N2 72.62(13)
C21 N1 C7 114.3(4)
C21 N1 Mo1 108.3(3)
C7 N1 Mo1 111.2(3)
C21 N1 H1 107.6
C7 N1 H1 107.6
Mo1 N1 H1 107.6
C36 N2 C8 113.2(4)
C36 N2 Mo1 108.5(3)
C8 N2 Mo1 113.6(3)
C36 N2 H2A 107.1
C8 N2 H2A 107.1
Mo1 N2 H2A 107.1
C15 O1 Mo1 134.7(3)
C30 O2 Mo1 142.4(3)

loop_
_geom_bond_atom_site_label_1
_geom_bond_atom_site_label_2
_geom_bond_distance
C1 C2 1.387(6)
C1 C6 1.398(7)
C1 C7 1.547(7)
C2 C3 1.347(7)
C2 H2 0.9300
C3 C4 1.369(8)
C3 H3 0.9300
C4 C5 1.356(8)
C4 H4 0.9300
C5 C6 1.335(7)
C5 H5 0.9300
C6 H6 0.9300
C7 N1 1.488(6)
C7 C8 1.535(6)
C7 H7 0.9800
C8 N2 1.496(6)
C8 C9 1.505(6)
C8 H8 0.9800
C9 C10 1.390(7)
C9 C14 1.390(6)
C10 C11 1.390(7)
C10 H10 0.9300
C11 C12 1.390(7)
C11 H11 0.9300
C12 C13 1.390(8)
C12 H12 0.9300
C13 C14 1.390(7)
C13 H13 0.9300
C14 H14 0.9300
C15 O1 1.351(6)
C15 C20 1.397(7)
C15 C16 1.435(7)
C16 C17 1.351(7)
C16 C26 1.566(8)
C17 C18 1.349(7)
C17 H17 0.9300
C18 C19 1.387(7)
C18 C22 1.565(7)
C19 C20 1.390(6)
C19 H19 0.9300
C20 C21 1.506(7)
C21 N1 1.464(6)
C21 H21A 0.9700
C21 H21B 0.9700
C22 C23 1.505(8)
C22 C25 1.520(8)
C22 C24 1.524(8)
C23 H23A 0.9600
C23 H23B 0.9600
C23 H23C 0.9600
C24 H24A 0.9600
C24 H24B 0.9600
C24 H24C 0.9600
C25 H25A 0.9600
C25 H25B 0.9600
C25 H25C 0.9600
C26 C27 1.508(7)
C26 C29 1.514(8)
C26 C28 1.532(9)
C27 H27A 0.9600
C27 H27B 0.9600
C27 H27C 0.9600
C28 H28A 0.9600
C28 H28B 0.9600
C28 H28C 0.9600
C29 H29A 0.9600
C29 H29B 0.9600
C29 H29C 0.9600
C30 O2 1.348(6)
C30 C35 1.386(7)
C30 C31 1.431(7)
C31 C32 1.345(7)
C31 C36 1.509(7)
C32 C33 1.372(7)
C32 H32 0.9300
C33 C34 1.421(7)
C33 C37 1.465(7)
C34 C35 1.392(8)
C34 H34 0.9300
C35 C41 1.576(7)
C36 N2 1.443(6)
C36 H36A 0.9700
C36 H36B 0.9700
C37 C40 1.513(8)
C37 C38 1.518(8)
C37 C39 1.520(8)
C38 H38A 0.9600
C38 H38B 0.9600
C38 H38C 0.9600
C39 H39A 0.9600
C39 H39B 0.9600
C39 H39C 0.9600
C40 H40A 0.9600
C40 H40B 0.9600
C40 H40C 0.9600
C41 C44 1.515(7)
C41 C43 1.530(8)
C41 C42 1.533(7)
C42 H42A 0.9600
C42 H42B 0.9600
C42 H42C 0.9600
C43 H43A 0.9600
C43 H43B 0.9600
C43 H43C 0.9600
C44 H44A 0.9600
C44 H44B 0.9600
C44 H44C 0.9600
Mo1 O4 1.688(3)
Mo1 O3 1.698(3)
Mo1 O2 1.906(3)
Mo1 O1 1.971(3)
Mo1 N1 2.349(4)
Mo1 N2 2.361(4)
N1 H1 0.9100
N2 H2A 0.9100
